data_7123710
loop_
_publ_author_name
'Karpiuk, Jerzy'
'Gawrys, Pawel'
'Karpiuk, Elena'
'Suwinska, Kinga'

_publ_section_title
;
 Electron transfer across a spiro link: extreme solvatofluorochromism of a
 compact spiro-bridged N,N-dimethylaniline-phthalide dyad
;
_journal_name_full 'Chemical Communications'
_journal_paper_doi 10.1039/C9CC02933H
_journal_year 2019
_chemical_absolute_configuration S
_chemical_formula_sum 'C18 H17 N O2'
_chemical_formula_weight 279.32
_space_group_crystal_system monoclinic
_space_group_IT_number 4
_space_group_name_Hall 'P 2yb'
_space_group_name_H-M_alt 'P 1 21 1'
_symmetry_space_group_name_Hall 'P 2yb'
_symmetry_space_group_name_H-M 'P 1 21 1'
_atom_sites_solution_hydrogens geom
_audit_creation_method SHELXL-2014/7
_audit_update_record
;
2019-04-11 deposited with the CCDC.    2019-06-21 downloaded from the CCDC.
;
_cell_angle_alpha 90
_cell_angle_beta 103.530(5)
_cell_angle_gamma 90
_cell_formula_units_Z 2
_cell_length_a 7.8987(7)
_cell_length_b 6.2421(6)
_cell_length_c 14.8718(14)
_cell_measurement_reflns_used 3521
_cell_measurement_temperature 150(2)
_cell_measurement_theta_max 64.7811
_cell_measurement_theta_min 3.0563
_cell_volume 712.90(12)
_computing_cell_refinement 'SAINT V8.35A (Bruker AXS Inc., 2015)'
_computing_data_collection 'Bruker Instrument Service v4.2.9'
_computing_data_reduction 'SAINT V8.35A (Bruker AXS Inc., 2015)'
_computing_structure_refinement 'SHELXL-2014/7 (Sheldrick, 2014)'
_computing_structure_solution 'XT, VERSION 2014/4'
_diffrn_ambient_temperature 150(2)
_diffrn_detector_area_resol_mean 10.4167
_diffrn_measured_fraction_theta_full 0.927
_diffrn_measured_fraction_theta_max 0.927
_diffrn_measurement_device_type 'D8 VENTURE DUO'
_diffrn_measurement_method 'phi and omega scans'
_diffrn_radiation_type CuK\a
_diffrn_radiation_wavelength 1.54178
_diffrn_reflns_av_R_equivalents 0.0400
_diffrn_reflns_av_unetI/netI 0.0444
_diffrn_reflns_Laue_measured_fraction_full 0.927
_diffrn_reflns_Laue_measured_fraction_max 0.927
_diffrn_reflns_limit_h_max 9
_diffrn_reflns_limit_h_min -5
_diffrn_reflns_limit_k_max 7
_diffrn_reflns_limit_k_min -7
_diffrn_reflns_limit_l_max 15
_diffrn_reflns_limit_l_min -17
_diffrn_reflns_number 4004
_diffrn_reflns_point_group_measured_fraction_full 0.838
_diffrn_reflns_point_group_measured_fraction_max 0.838
_diffrn_reflns_theta_full 64.944
_diffrn_reflns_theta_max 64.944
_diffrn_reflns_theta_min 3.056
_diffrn_source I\mS
_exptl_absorpt_coefficient_mu 0.676
_exptl_absorpt_correction_T_max 0.91
_exptl_absorpt_correction_T_min 0.82
_exptl_absorpt_correction_type multi-scan
_exptl_absorpt_process_details
;
SADABS-2014/5 - Bruker AXS area detector scaling and absorption correction
;
_exptl_crystal_colour colourless
_exptl_crystal_density_diffrn 1.301
_exptl_crystal_description block
_exptl_crystal_F_000 296
_exptl_crystal_size_max 0.272
_exptl_crystal_size_mid 0.256
_exptl_crystal_size_min 0.146
_exptl_transmission_factor_max 0.7526
_exptl_transmission_factor_min 0.6772
_refine_diff_density_max 0.168
_refine_diff_density_min -0.168
_refine_diff_density_rms 0.043
_refine_ls_abs_structure_details
;
 Flack x determined using 711 quotients [(I+)-(I-)]/[(I+)+(I-)]
 (Parsons, Flack and Wagner, Acta Cryst. B69 (2013) 249-259).
;
_refine_ls_abs_structure_Flack 0.17(18)
_refine_ls_extinction_coef 0.020(2)
_refine_ls_extinction_expression Fc^*^=kFc[1+0.001xFc^2^\l^3^/sin(2\q)]^-1/4^
_refine_ls_extinction_method 'SHELXL-2014/7 (Sheldrick 2014'
_refine_ls_goodness_of_fit_ref 1.076
_refine_ls_hydrogen_treatment constr
_refine_ls_matrix_type full
_refine_ls_number_parameters 193
_refine_ls_number_reflns 2029
_refine_ls_number_restraints 1
_refine_ls_restrained_S_all 1.076
_refine_ls_R_factor_all 0.0370
_refine_ls_R_factor_gt 0.0339
_refine_ls_shift/su_max 0.000
_refine_ls_shift/su_mean 0.000
_refine_ls_structure_factor_coef Fsqd
_refine_ls_weighting_details 'w=1/[\s^2^(Fo^2^)+(0.0388P)^2^+0.1562P] where P=(Fo^2^+2Fc^2^)/3'
_refine_ls_weighting_scheme calc
_refine_ls_wR_factor_gt 0.0820
_refine_ls_wR_factor_ref 0.0855
_reflns_Friedel_coverage 0.638
_reflns_Friedel_fraction_full 0.728
_reflns_Friedel_fraction_max 0.728
_reflns_number_gt 1916
_reflns_number_total 2029
_reflns_threshold_expression 'I > 2\s(I)'
_cod_data_source_file c9cc02933h2.cif
_cod_data_source_block shelx
_cod_depositor_comments
;
The following automatic conversions were performed:

'_exptl_absorpt_correction_type' value 'Multi-Scan' changed to
'multi-scan' according to
/home/data/users/saulius/crontab/automatic-downloads/rss-feeds/RSC/lib/dictionaries/cif_core.dic
dictionary named 'cif_core.dic' version 2.4.2 from 2011-04-26.

Automatic conversion script
Id: cif_fix_values 4973 2017-02-22 13:04:09Z antanas 
;
_cod_database_code 7123710
_shelx_shelxl_version_number 2014/7
_shelx_space_group_comment
;
The symmetry employed for this shelxl refinement is uniquely defined
by the following loop, which should always be used as a source of
symmetry information in preference to the above space-group names.
They are only intended as comments.
;
_shelx_estimated_absorpt_t_min 0.837
_shelx_estimated_absorpt_t_max 0.908

loop_
_space_group_symop_operation_xyz
'x, y, z'
'-x, y+1/2, -z'

loop_
_atom_site_label
_atom_site_type_symbol
_atom_site_fract_x
_atom_site_fract_y
_atom_site_fract_z
_atom_site_U_iso_or_equiv
_atom_site_adp_type
_atom_site_occupancy
_atom_site_site_symmetry_order
_atom_site_calc_flag
_atom_site_refinement_flags_posn
_atom_site_refinement_flags_adp
O1 O 0.6306(2) 0.5907(3) 0.15971(13) 0.0229(4) Uani 1 1 d . .
N1 N 0.8232(3) 0.3979(4) 0.58726(16) 0.0286(6) Uani 1 1 d . .
C1 C 0.5103(3) 0.4679(4) 0.2039(2) 0.0212(6) Uani 1 1 d . .
O2 O 0.6147(2) 0.8383(3) 0.04858(13) 0.0266(5) Uani 1 1 d . .
C2 C 0.5418(3) 0.7322(4) 0.09603(18) 0.0200(6) Uani 1 1 d . .
C3 C 0.3573(3) 0.7254(4) 0.09992(18) 0.0200(6) Uani 1 1 d . .
C4 C 0.2188(3) 0.8486(5) 0.05179(18) 0.0242(6) Uani 1 1 d . .
H4 H 0.2347 0.9536 0.0082 0.029 Uiso 1 1 calc R U
C5 C 0.0571(3) 0.8126(5) 0.06969(18) 0.0272(7) Uani 1 1 d . .
H5 H -0.0404 0.8947 0.0385 0.033 Uiso 1 1 calc R U
C6 C 0.0364(3) 0.6560(5) 0.13348(19) 0.0271(7) Uani 1 1 d . .
H6 H -0.0757 0.6329 0.1447 0.032 Uiso 1 1 calc R U
C7 C 0.1753(3) 0.5338(5) 0.1807(2) 0.0262(7) Uani 1 1 d . .
H7 H 0.1598 0.4275 0.2237 0.031 Uiso 1 1 calc R U
C8 C 0.3380(3) 0.5715(5) 0.16312(18) 0.0208(6) Uani 1 1 d . .
C9 C 0.5283(4) 0.2315(5) 0.18145(19) 0.0261(6) Uani 1 1 d . .
H9A H 0.5489 0.2143 0.1187 0.031 Uiso 1 1 calc R U
H9B H 0.4221 0.1510 0.1850 0.031 Uiso 1 1 calc R U
C10 C 0.6867(4) 0.1523(5) 0.2556(2) 0.0273(6) Uani 1 1 d . .
H10A H 0.6735 -0.0001 0.2711 0.033 Uiso 1 1 calc R U
H10B H 0.7962 0.1703 0.2349 0.033 Uiso 1 1 calc R U
C11 C 0.6832(3) 0.2964(4) 0.33706(18) 0.0205(6) Uani 1 1 d . .
C12 C 0.7650(3) 0.2696(4) 0.42922(19) 0.0220(6) Uani 1 1 d . .
H12 H 0.8365 0.1477 0.4482 0.026 Uiso 1 1 calc R U
C13 C 0.7424(3) 0.4226(5) 0.49502(19) 0.0223(6) Uani 1 1 d . .
C14 C 0.6332(3) 0.6001(5) 0.46399(19) 0.0249(6) Uani 1 1 d . .
H14 H 0.6150 0.7039 0.5075 0.030 Uiso 1 1 calc R U
C15 C 0.5523(3) 0.6254(5) 0.37168(19) 0.0239(6) Uani 1 1 d . .
H15 H 0.4791 0.7455 0.3522 0.029 Uiso 1 1 calc R U
C16 C 0.5783(3) 0.4746(4) 0.30719(19) 0.0204(6) Uani 1 1 d . .
C17 C 0.9535(4) 0.2333(5) 0.6148(2) 0.0321(7) Uani 1 1 d . .
H17A H 0.8987 0.0921 0.6028 0.048 Uiso 1 1 calc R U
H17B H 1.0073 0.2474 0.6809 0.048 Uiso 1 1 calc R U
H17C H 1.0430 0.2487 0.5793 0.048 Uiso 1 1 calc R U
C18 C 0.8112(4) 0.5629(5) 0.6533(2) 0.0308(7) Uani 1 1 d . .
H18A H 0.8752 0.6900 0.6411 0.046 Uiso 1 1 calc R U
H18B H 0.8614 0.5106 0.7160 0.046 Uiso 1 1 calc R U
H18C H 0.6886 0.6004 0.6476 0.046 Uiso 1 1 calc R U

loop_
_atom_site_aniso_label
_atom_site_aniso_U_11
_atom_site_aniso_U_22
_atom_site_aniso_U_33
_atom_site_aniso_U_23
_atom_site_aniso_U_13
_atom_site_aniso_U_12
O1 0.0188(9) 0.0245(11) 0.0264(10) 0.0037(8) 0.0072(7) 0.0023(8)
N1 0.0312(13) 0.0322(16) 0.0210(13) -0.0013(10) 0.0034(11) 0.0054(11)
C1 0.0196(12) 0.0209(15) 0.0246(15) 0.0028(11) 0.0080(11) -0.0027(11)
O2 0.0255(10) 0.0288(11) 0.0281(10) 0.0041(9) 0.0117(8) -0.0024(9)
C2 0.0209(12) 0.0187(14) 0.0201(14) -0.0025(11) 0.0039(11) -0.0012(11)
C3 0.0191(12) 0.0216(14) 0.0193(14) -0.0033(11) 0.0046(11) 0.0002(12)
C4 0.0225(13) 0.0258(15) 0.0229(14) 0.0007(12) 0.0026(11) -0.0020(12)
C5 0.0175(13) 0.0368(18) 0.0247(14) -0.0012(14) -0.0001(11) 0.0038(13)
C6 0.0161(13) 0.0400(18) 0.0245(15) -0.0044(13) 0.0036(12) -0.0033(12)
C7 0.0222(14) 0.0322(17) 0.0253(15) 0.0014(12) 0.0080(12) -0.0054(12)
C8 0.0194(12) 0.0228(14) 0.0191(13) -0.0033(11) 0.0024(10) -0.0009(12)
C9 0.0300(14) 0.0258(16) 0.0209(15) -0.0017(11) 0.0026(12) 0.0003(13)
C10 0.0352(16) 0.0227(15) 0.0236(14) -0.0015(11) 0.0061(12) 0.0066(12)
C11 0.0198(12) 0.0177(15) 0.0243(14) -0.0022(11) 0.0060(11) 0.0000(10)
C12 0.0221(13) 0.0197(15) 0.0240(15) 0.0018(11) 0.0049(12) 0.0021(11)
C13 0.0213(12) 0.0254(15) 0.0216(14) 0.0014(11) 0.0074(11) -0.0003(11)
C14 0.0223(13) 0.0272(16) 0.0263(15) -0.0049(12) 0.0076(11) 0.0025(13)
C15 0.0193(13) 0.0243(16) 0.0285(15) 0.0003(12) 0.0066(11) 0.0045(11)
C16 0.0178(12) 0.0195(15) 0.0243(15) 0.0006(10) 0.0058(11) -0.0005(11)
C17 0.0346(16) 0.0342(17) 0.0255(15) 0.0037(13) 0.0031(13) 0.0051(14)
C18 0.0353(15) 0.0325(18) 0.0242(15) -0.0057(13) 0.0061(12) -0.0012(14)

loop_
_atom_type_symbol
_atom_type_description
_atom_type_scat_dispersion_real
_atom_type_scat_dispersion_imag
_atom_type_scat_source
C C 0.0181 0.0091 'International Tables Vol C Tables 4.2.6.8 and 6.1.1.4'
H H 0.0000 0.0000 'International Tables Vol C Tables 4.2.6.8 and 6.1.1.4'
N N 0.0311 0.0180 'International Tables Vol C Tables 4.2.6.8 and 6.1.1.4'
O O 0.0492 0.0322 'International Tables Vol C Tables 4.2.6.8 and 6.1.1.4'

loop_
_geom_angle_atom_site_label_1
_geom_angle_atom_site_label_2
_geom_angle_atom_site_label_3
_geom_angle
C2 O1 C1 111.28(19)
C13 N1 C18 120.6(2)
C13 N1 C17 119.6(2)
C18 N1 C17 118.1(2)
O1 C1 C8 102.2(2)
O1 C1 C16 108.9(2)
C8 C1 C16 118.3(2)
O1 C1 C9 107.5(2)
C8 C1 C9 116.8(2)
C16 C1 C9 102.8(2)
O2 C2 O1 121.5(2)
O2 C2 C3 130.6(3)
O1 C2 C3 107.9(2)
C8 C3 C4 122.5(2)
C8 C3 C2 108.4(2)
C4 C3 C2 129.1(2)
C5 C4 C3 117.5(3)
C5 C4 H4 121.2
C3 C4 H4 121.2
C4 C5 C6 120.3(3)
C4 C5 H5 119.9
C6 C5 H5 119.9
C7 C6 C5 121.6(2)
C7 C6 H6 119.2
C5 C6 H6 119.2
C6 C7 C8 118.0(3)
C6 C7 H7 121.0
C8 C7 H7 121.0
C3 C8 C7 120.1(2)
C3 C8 C1 110.0(2)
C7 C8 C1 130.0(3)
C1 C9 C10 104.8(2)
C1 C9 H9A 110.8
C10 C9 H9A 110.8
C1 C9 H9B 110.8
C10 C9 H9B 110.8
H9A C9 H9B 108.9
C11 C10 C9 102.6(2)
C11 C10 H10A 111.2
C9 C10 H10A 111.2
C11 C10 H10B 111.2
C9 C10 H10B 111.2
H10A C10 H10B 109.2
C12 C11 C16 121.1(2)
C12 C11 C10 129.0(3)
C16 C11 C10 109.8(2)
C11 C12 C13 120.1(3)
C11 C12 H12 120.0
C13 C12 H12 120.0
N1 C13 C12 120.7(3)
N1 C13 C14 121.2(3)
C12 C13 C14 118.1(3)
C15 C14 C13 121.3(3)
C15 C14 H14 119.4
C13 C14 H14 119.4
C14 C15 C16 119.9(3)
C14 C15 H15 120.0
C16 C15 H15 120.0
C15 C16 C11 119.4(3)
C15 C16 C1 130.3(2)
C11 C16 C1 110.2(2)
N1 C17 H17A 109.5
N1 C17 H17B 109.5
H17A C17 H17B 109.5
N1 C17 H17C 109.5
H17A C17 H17C 109.5
H17B C17 H17C 109.5
N1 C18 H18A 109.5
N1 C18 H18B 109.5
H18A C18 H18B 109.5
N1 C18 H18C 109.5
H18A C18 H18C 109.5
H18B C18 H18C 109.5

loop_
_geom_bond_atom_site_label_1
_geom_bond_atom_site_label_2
_geom_bond_distance
O1 C2 1.363(3)
O1 C1 1.488(3)
N1 C13 1.379(4)
N1 C18 1.442(4)
N1 C17 1.444(4)
C1 C8 1.501(4)
C1 C16 1.505(4)
C1 C9 1.527(4)
O2 C2 1.207(3)
C2 C3 1.473(3)
C3 C8 1.377(4)
C3 C4 1.391(4)
C4 C5 1.383(4)
C4 H4 0.9500
C5 C6 1.398(4)
C5 H5 0.9500
C6 C7 1.385(4)
C6 H6 0.9500
C7 C8 1.390(4)
C7 H7 0.9500
C9 C10 1.543(4)
C9 H9A 0.9900
C9 H9B 0.9900
C10 C11 1.514(4)
C10 H10A 0.9900
C10 H10B 0.9900
C11 C12 1.382(4)
C11 C16 1.396(4)
C12 C13 1.408(4)
C12 H12 0.9500
C13 C14 1.414(4)
C14 C15 1.381(4)
C14 H14 0.9500
C15 C16 1.393(4)
C15 H15 0.9500
C17 H17A 0.9800
C17 H17B 0.9800
C17 H17C 0.9800
C18 H18A 0.9800
C18 H18B 0.9800
C18 H18C 0.9800

loop_
_geom_hbond_atom_site_label_D
_geom_hbond_atom_site_label_H
_geom_hbond_atom_site_label_A
_geom_hbond_distance_DH
_geom_hbond_distance_HA
_geom_hbond_distance_DA
_geom_hbond_angle_DHA
_geom_hbond_site_symmetry_A
C9 H9A O2 0.99 2.64 3.408(4) 134.9 2_645

loop_
_geom_torsion_atom_site_label_1
_geom_torsion_atom_site_label_2
_geom_torsion_atom_site_label_3
_geom_torsion_atom_site_label_4
_geom_torsion
C2 O1 C1 C8 -4.9(3)
C2 O1 C1 C16 -130.8(2)
C2 O1 C1 C9 118.5(2)
C1 O1 C2 O2 -175.6(2)
C1 O1 C2 C3 4.9(3)
O2 C2 C3 C8 177.7(3)
O1 C2 C3 C8 -2.9(3)
O2 C2 C3 C4 -3.2(5)
O1 C2 C3 C4 176.3(3)
C8 C3 C4 C5 0.3(4)
C2 C3 C4 C5 -178.7(3)
C3 C4 C5 C6 -0.6(4)
C4 C5 C6 C7 0.3(4)
C5 C6 C7 C8 0.2(4)
C4 C3 C8 C7 0.2(4)
C2 C3 C8 C7 179.4(3)
C4 C3 C8 C1 -179.5(3)
C2 C3 C8 C1 -0.3(3)
C6 C7 C8 C3 -0.5(4)
C6 C7 C8 C1 179.2(3)
O1 C1 C8 C3 3.0(3)
C16 C1 C8 C3 122.6(3)
C9 C1 C8 C3 -113.9(3)
O1 C1 C8 C7 -176.7(3)
C16 C1 C8 C7 -57.1(4)
C9 C1 C8 C7 66.4(4)
O1 C1 C9 C10 84.4(3)
C8 C1 C9 C10 -161.6(2)
C16 C1 C9 C10 -30.4(3)
C1 C9 C10 C11 29.1(3)
C9 C10 C11 C12 162.5(3)
C9 C10 C11 C16 -16.9(3)
C16 C11 C12 C13 0.4(4)
C10 C11 C12 C13 -179.0(3)
C18 N1 C13 C12 175.0(3)
C17 N1 C13 C12 10.0(4)
C18 N1 C13 C14 -5.8(4)
C17 N1 C13 C14 -170.9(3)
C11 C12 C13 N1 180.0(3)
C11 C12 C13 C14 0.8(4)
N1 C13 C14 C15 179.9(3)
C12 C13 C14 C15 -0.9(4)
C13 C14 C15 C16 -0.2(4)
C14 C15 C16 C11 1.4(4)
C14 C15 C16 C1 -178.2(3)
C12 C11 C16 C15 -1.5(4)
C10 C11 C16 C15 178.0(2)
C12 C11 C16 C1 178.2(2)
C10 C11 C16 C1 -2.3(3)
O1 C1 C16 C15 86.7(3)
C8 C1 C16 C15 -29.3(4)
C9 C1 C16 C15 -159.6(3)
O1 C1 C16 C11 -93.0(3)
C8 C1 C16 C11 151.0(2)
C9 C1 C16 C11 20.8(3)
